data_1550477
loop_
_publ_author_name
'Braunschweig, Holger'
'Kupfer, Thomas'
'Hofmann, Alexander'
'Tr\"oster, Tobias'

_publ_section_title
;
 Monomeric Cp3tAl(I): Synthesis, reactivity, and the concept of valence
 isomerism
;
_journal_name_full 'Chemical Science'
_journal_paper_doi 10.1039/C8SC05175E
_journal_year 2019
_chemical_absolute_configuration unk
_chemical_formula_moiety 'C21 H38 Al2 Cl2'
_chemical_formula_sum 'C21 H38 Al2 Cl2'
_chemical_formula_weight 415.37
_space_group_crystal_system monoclinic
_space_group_IT_number 4
_space_group_name_Hall 'P 2yb'
_space_group_name_H-M_alt 'P 1 21 1'
_symmetry_space_group_name_Hall 'P 2yb'
_symmetry_space_group_name_H-M 'P 1 21 1'
_atom_sites_solution_hydrogens geom
_atom_sites_solution_primary iterative
_atom_sites_solution_secondary difmap
_audit_creation_method SHELXL-2014/7
_audit_update_record
;
2018-11-09 deposited with the CCDC.
2019-01-14 downloaded from the CCDC.
;
_cell_angle_alpha 90
_cell_angle_beta 90.4570(10)
_cell_angle_gamma 90
_cell_formula_units_Z 4
_cell_length_a 9.8915(4)
_cell_length_b 21.5331(9)
_cell_length_c 11.5146(5)
_cell_measurement_reflns_used 9685
_cell_measurement_temperature 100(2)
_cell_measurement_theta_max 26.90
_cell_measurement_theta_min 2.59
_cell_volume 2452.47(18)
_computing_cell_refinement 'Saint+ ver. V8.38A (Bruker AXS)'
_computing_data_collection 'APEX2 ver. 2014.9 (Bruker AXS)'
_computing_data_reduction 'Saint+ ver. V8.38A (Bruker AXS)'
_computing_molecular_graphics 'ShelXLe (Huebschle et all, 2011)'
_computing_publication_material 'SHELXL-2016/6 (Sheldrick, 2016)'
_computing_structure_refinement 'SHELXL-2016/6 (Sheldrick, 2016)'
_computing_structure_solution 'SHELXT (Sheldrick, 2014)'
_diffrn_ambient_temperature 100(2)
_diffrn_detector 'CMOS area detector (Photon 100)'
_diffrn_detector_area_resol_mean 10.24
_diffrn_measured_fraction_theta_full 0.999
_diffrn_measured_fraction_theta_max 0.987
_diffrn_measurement_device_type 'Bruker D8 Quest'
_diffrn_measurement_method '\f and \w scans'
_diffrn_radiation_monochromator 'multi-layer mirror'
_diffrn_radiation_type MoK\a
_diffrn_radiation_wavelength 0.71073
_diffrn_reflns_av_R_equivalents 0.0472
_diffrn_reflns_av_unetI/netI 0.0572
_diffrn_reflns_Laue_measured_fraction_full 0.999
_diffrn_reflns_Laue_measured_fraction_max 0.987
_diffrn_reflns_limit_h_max 12
_diffrn_reflns_limit_h_min -12
_diffrn_reflns_limit_k_max 26
_diffrn_reflns_limit_k_min -26
_diffrn_reflns_limit_l_max 14
_diffrn_reflns_limit_l_min -14
_diffrn_reflns_number 26012
_diffrn_reflns_point_group_measured_fraction_full 0.999
_diffrn_reflns_point_group_measured_fraction_max 0.987
_diffrn_reflns_theta_full 26.000
_diffrn_reflns_theta_max 26.021
_diffrn_reflns_theta_min 2.006
_diffrn_source 'microfocus sealed tube (Incoatec ImS)'
_exptl_absorpt_coefficient_mu 0.339
_exptl_absorpt_correction_T_max 0.7455
_exptl_absorpt_correction_T_min 0.6903
_exptl_absorpt_correction_type multi-scan
_exptl_absorpt_process_details 'SadAbs 2016/2 (Bruker AXS)'
_exptl_crystal_colour colourless
_exptl_crystal_density_diffrn 1.125
_exptl_crystal_description block
_exptl_crystal_F_000 896
_exptl_crystal_size_max 0.303
_exptl_crystal_size_mid 0.225
_exptl_crystal_size_min 0.166
_refine_diff_density_max 0.221
_refine_diff_density_min -0.288
_refine_diff_density_rms 0.060
_refine_ls_abs_structure_details
;
 Flack x determined using 3656 quotients [(I+)-(I-)]/[(I+)+(I-)]
 (Parsons, Flack and Wagner, Acta Cryst. B69 (2013) 249-259).
;
_refine_ls_abs_structure_Flack -0.24(2)
_refine_ls_extinction_method none
_refine_ls_goodness_of_fit_ref 1.012
_refine_ls_hydrogen_treatment constr
_refine_ls_matrix_type full
_refine_ls_number_parameters 476
_refine_ls_number_reflns 9603
_refine_ls_number_restraints 1
_refine_ls_restrained_S_all 1.012
_refine_ls_R_factor_all 0.0437
_refine_ls_R_factor_gt 0.0338
_refine_ls_shift/su_max 0.001
_refine_ls_shift/su_mean 0.000
_refine_ls_structure_factor_coef Fsqd
_refine_ls_weighting_details 'w=1/[\s^2^(Fo^2^)+(0.0409P)^2^] where P=(Fo^2^+2Fc^2^)/3'
_refine_ls_weighting_scheme calc
_refine_ls_wR_factor_gt 0.0741
_refine_ls_wR_factor_ref 0.0778
_reflns_Friedel_coverage 0.945
_reflns_Friedel_fraction_full 1.000
_reflns_Friedel_fraction_max 0.987
_reflns_number_gt 8633
_reflns_number_total 9603
_reflns_threshold_expression 'I > 2\s(I)'
_cod_data_source_file c8sc05175e2.cif
_cod_data_source_block 6
_cod_database_code 1550477
_shelx_shelxl_version_number 2016/6
_shelx_space_group_comment
;
The symmetry employed for this shelxl refinement is uniquely defined
by the following loop, which should always be used as a source of
symmetry information in preference to the above space-group names.
They are only intended as comments.
;
_shelx_estimated_absorpt_t_min 0.904
_shelx_estimated_absorpt_t_max 0.946

loop_
_space_group_symop_operation_xyz
'x, y, z'
'-x, y+1/2, -z'

loop_
_atom_site_label
_atom_site_type_symbol
_atom_site_fract_x
_atom_site_fract_y
_atom_site_fract_z
_atom_site_U_iso_or_equiv
_atom_site_adp_type
_atom_site_occupancy
_atom_site_site_symmetry_order
_atom_site_calc_flag
_atom_site_refinement_flags_posn
_atom_site_refinement_flags_adp
Cl1 Cl 0.45558(10) 0.54135(4) 0.92184(8) 0.0204(2) Uani 1 1 d . .
Al1 Al 0.47932(11) 0.36877(5) 0.86692(10) 0.0152(2) Uani 1 1 d . .
Cl2 Cl 0.23252(9) 0.44378(5) 1.07762(10) 0.0275(2) Uani 1 1 d . .
Al2 Al 0.43714(11) 0.45610(5) 1.02094(10) 0.0151(2) Uani 1 1 d . .
Cl3 Cl 0.05282(9) 0.72107(4) 0.27568(9) 0.0222(2) Uani 1 1 d . .
Al3 Al 0.08397(10) 0.67942(5) 0.59697(10) 0.0154(2) Uani 1 1 d . .
Al4 Al -0.02191(10) 0.65099(5) 0.39468(9) 0.0142(2) Uani 1 1 d . .
Cl4 Cl -0.23722(9) 0.66227(4) 0.41355(9) 0.0255(2) Uani 1 1 d . .
C1_1 C 0.5201(3) 0.27275(15) 0.8114(3) 0.0138(7) Uani 1 1 d . .
C2_1 C 0.4041(4) 0.29609(16) 0.7525(3) 0.0150(7) Uani 1 1 d . .
H2_1 H 0.311698 0.277381 0.756722 0.018 Uiso 1 1 calc R U
C3_1 C 0.4389(4) 0.34876(16) 0.6823(3) 0.0145(7) Uani 1 1 d . .
C4_1 C 0.5828(4) 0.35898(16) 0.7001(3) 0.0151(7) Uani 1 1 d . .
C5_1 C 0.6284(3) 0.31187(16) 0.7785(3) 0.0154(7) Uani 1 1 d . .
H5_1 H 0.724235 0.306515 0.804792 0.019 Uiso 1 1 calc R U
C6_1 C 0.5285(3) 0.21490(16) 0.8871(3) 0.0156(7) Uani 1 1 d . .
C7_1 C 0.3930(4) 0.2007(2) 0.9423(4) 0.0323(11) Uani 1 1 d . .
H7A_1 H 0.400669 0.162765 0.989081 0.049 Uiso 1 1 calc R U
H7AB_1 H 0.324563 0.194628 0.881361 0.049 Uiso 1 1 calc R U
H7AC_1 H 0.366367 0.235373 0.992196 0.049 Uiso 1 1 calc R U
C8_1 C 0.6374(4) 0.22255(19) 0.9822(4) 0.0253(9) Uani 1 1 d . .
H8A_1 H 0.640747 0.184980 1.030180 0.038 Uiso 1 1 calc R U
H8AB_1 H 0.615145 0.258362 1.030995 0.038 Uiso 1 1 calc R U
H8AC_1 H 0.725573 0.229187 0.946070 0.038 Uiso 1 1 calc R U
C9_1 C 0.5703(4) 0.16080(17) 0.8084(4) 0.0247(9) Uani 1 1 d . .
H9A_1 H 0.579903 0.122952 0.854969 0.037 Uiso 1 1 calc R U
H9AB_1 H 0.656675 0.170512 0.771490 0.037 Uiso 1 1 calc R U
H9AC_1 H 0.500844 0.154374 0.748355 0.037 Uiso 1 1 calc R U
C10_1 C 0.3291(4) 0.38207(16) 0.6083(3) 0.0193(8) Uani 1 1 d . .
C11_1 C 0.1965(4) 0.3439(2) 0.6096(4) 0.0281(10) Uani 1 1 d . .
H11A_1 H 0.129720 0.363496 0.558010 0.042 Uiso 1 1 calc R U
H11B_1 H 0.161185 0.342560 0.688812 0.042 Uiso 1 1 calc R U
H11C_1 H 0.214676 0.301577 0.582731 0.042 Uiso 1 1 calc R U
C12_1 C 0.2925(4) 0.44637(18) 0.6575(4) 0.0255(9) Uani 1 1 d . .
H12A_1 H 0.222372 0.465449 0.608622 0.038 Uiso 1 1 calc R U
H12B_1 H 0.373098 0.472861 0.658238 0.038 Uiso 1 1 calc R U
H12C_1 H 0.258861 0.441720 0.736796 0.038 Uiso 1 1 calc R U
C13_1 C 0.3722(5) 0.38616(19) 0.4811(4) 0.0286(10) Uani 1 1 d . .
H13A_1 H 0.298250 0.403757 0.434501 0.043 Uiso 1 1 calc R U
H13B_1 H 0.393858 0.344513 0.452368 0.043 Uiso 1 1 calc R U
H13C_1 H 0.452142 0.412819 0.474968 0.043 Uiso 1 1 calc R U
C14_1 C 0.6865(4) 0.40494(17) 0.6483(3) 0.0192(8) Uani 1 1 d . .
C15_1 C 0.6330(4) 0.47088(17) 0.6307(4) 0.0251(9) Uani 1 1 d . .
H15A_1 H 0.706170 0.497657 0.603252 0.038 Uiso 1 1 calc R U
H15B_1 H 0.598855 0.486900 0.704563 0.038 Uiso 1 1 calc R U
H15C_1 H 0.559576 0.470350 0.573069 0.038 Uiso 1 1 calc R U
C16_1 C 0.7366(4) 0.37772(18) 0.5330(4) 0.0265(9) Uani 1 1 d . .
H16A_1 H 0.805586 0.405122 0.500190 0.040 Uiso 1 1 calc R U
H16B_1 H 0.660508 0.374170 0.478345 0.040 Uiso 1 1 calc R U
H16C_1 H 0.775605 0.336522 0.546842 0.040 Uiso 1 1 calc R U
C17_1 C 0.8106(4) 0.41101(19) 0.7298(4) 0.0270(9) Uani 1 1 d . .
H17A_1 H 0.873751 0.441446 0.697704 0.041 Uiso 1 1 calc R U
H17B_1 H 0.855645 0.370631 0.736779 0.041 Uiso 1 1 calc R U
H17C_1 H 0.781091 0.424793 0.806663 0.041 Uiso 1 1 calc R U
C1_2 C 0.5769(4) 0.44624(17) 1.1427(3) 0.0206(8) Uani 1 1 d . .
C2_2 C 0.7180(4) 0.4502(2) 1.0878(4) 0.0296(10) Uani 1 1 d . .
H2A_2 H 0.787288 0.444207 1.148080 0.044 Uiso 1 1 calc R U
H2AB_2 H 0.729652 0.491124 1.051940 0.044 Uiso 1 1 calc R U
H2AC_2 H 0.726896 0.417878 1.028499 0.044 Uiso 1 1 calc R U
C3_2 C 0.5604(5) 0.38251(18) 1.2003(4) 0.0283(9) Uani 1 1 d . .
H3A_2 H 0.629065 0.377500 1.261383 0.042 Uiso 1 1 calc R U
H3AB_2 H 0.571404 0.349821 1.141893 0.042 Uiso 1 1 calc R U
H3AC_2 H 0.470172 0.379478 1.234357 0.042 Uiso 1 1 calc R U
C4_2 C 0.5639(5) 0.4966(2) 1.2365(4) 0.0315(11) Uani 1 1 d . .
H4A_2 H 0.630308 0.488966 1.298437 0.047 Uiso 1 1 calc R U
H4AB_2 H 0.472596 0.495532 1.268866 0.047 Uiso 1 1 calc R U
H4AC_2 H 0.580433 0.537483 1.201924 0.047 Uiso 1 1 calc R U
C1_3 C 0.2072(3) 0.74209(16) 0.6993(3) 0.0138(7) Uani 1 1 d . .
H1_3 H 0.237407 0.784036 0.672805 0.017 Uiso 1 1 calc R U
C2_3 C 0.2821(3) 0.68663(16) 0.6843(3) 0.0122(7) Uani 1 1 d . .
C3_3 C 0.2045(3) 0.63911(16) 0.7377(3) 0.0138(7) Uani 1 1 d . .
H3_3 H 0.231995 0.594480 0.742222 0.017 Uiso 1 1 calc R U
C4_3 C 0.0836(3) 0.66391(16) 0.7862(3) 0.0139(7) Uani 1 1 d . .
C5_3 C 0.0844(3) 0.73044(16) 0.7619(3) 0.0141(7) Uani 1 1 d . .
C6_3 C 0.4180(3) 0.68098(16) 0.6235(3) 0.0142(7) Uani 1 1 d . .
C7_3 C 0.4102(4) 0.71187(19) 0.5043(3) 0.0262(9) Uani 1 1 d . .
H7A_3 H 0.498632 0.709286 0.466740 0.039 Uiso 1 1 calc R U
H7AB_3 H 0.384705 0.755564 0.513383 0.039 Uiso 1 1 calc R U
H7AC_3 H 0.342427 0.690591 0.456223 0.039 Uiso 1 1 calc R U
C8_3 C 0.5237(4) 0.7144(2) 0.6986(4) 0.0288(10) Uani 1 1 d . .
H8A_3 H 0.612316 0.711436 0.661585 0.043 Uiso 1 1 calc R U
H8AB_3 H 0.527924 0.694896 0.775480 0.043 Uiso 1 1 calc R U
H8AC_3 H 0.498462 0.758150 0.706844 0.043 Uiso 1 1 calc R U
C9_3 C 0.4586(4) 0.61311(17) 0.6099(4) 0.0223(9) Uani 1 1 d . .
H9A_3 H 0.547934 0.610699 0.574079 0.033 Uiso 1 1 calc R U
H9AB_3 H 0.392147 0.591787 0.560490 0.033 Uiso 1 1 calc R U
H9AC_3 H 0.461676 0.593213 0.686433 0.033 Uiso 1 1 calc R U
C10_3 C -0.0178(4) 0.62145(17) 0.8497(4) 0.0191(8) Uani 1 1 d . .
C11_3 C 0.0462(4) 0.55694(18) 0.8704(4) 0.0301(10) Uani 1 1 d . .
H11A_3 H -0.015556 0.531259 0.916023 0.045 Uiso 1 1 calc R U
H11B_3 H 0.131884 0.561777 0.912792 0.045 Uiso 1 1 calc R U
H11C_3 H 0.063009 0.536854 0.795515 0.045 Uiso 1 1 calc R U
C12_3 C -0.0522(4) 0.6472(2) 0.9695(4) 0.0259(9) Uani 1 1 d . .
H12A_3 H -0.112614 0.618264 1.009323 0.039 Uiso 1 1 calc R U
H12B_3 H -0.097062 0.687512 0.960772 0.039 Uiso 1 1 calc R U
H12C_3 H 0.031104 0.652301 1.015121 0.039 Uiso 1 1 calc R U
C13_3 C -0.1470(4) 0.61053(19) 0.7765(4) 0.0262(9) Uani 1 1 d . .
H13A_3 H -0.209097 0.583737 0.819571 0.039 Uiso 1 1 calc R U
H13B_3 H -0.123056 0.590473 0.703136 0.039 Uiso 1 1 calc R U
H13C_3 H -0.190911 0.650448 0.760460 0.039 Uiso 1 1 calc R U
C14_3 C -0.0071(4) 0.78533(17) 0.7959(3) 0.0158(7) Uani 1 1 d . .
C15_3 C 0.0306(4) 0.80542(18) 0.9199(3) 0.0241(9) Uani 1 1 d . .
H15A_3 H -0.022388 0.842075 0.941237 0.036 Uiso 1 1 calc R U
H15B_3 H 0.127170 0.815530 0.923637 0.036 Uiso 1 1 calc R U
H15C_3 H 0.011237 0.771488 0.973980 0.036 Uiso 1 1 calc R U
C16_3 C -0.1588(4) 0.77173(17) 0.7848(4) 0.0222(9) Uani 1 1 d . .
H16A_3 H -0.210140 0.809531 0.801758 0.033 Uiso 1 1 calc R U
H16B_3 H -0.183621 0.739102 0.840023 0.033 Uiso 1 1 calc R U
H16C_3 H -0.179499 0.757855 0.705612 0.033 Uiso 1 1 calc R U
C17_3 C 0.0185(4) 0.84111(17) 0.7149(4) 0.0210(8) Uani 1 1 d . .
H17A_3 H -0.041639 0.875390 0.735975 0.031 Uiso 1 1 calc R U
H17B_3 H 0.000761 0.828810 0.634275 0.031 Uiso 1 1 calc R U
H17C_3 H 0.112800 0.854546 0.723005 0.031 Uiso 1 1 calc R U
C1_4 C 0.0296(4) 0.56444(17) 0.3595(3) 0.0169(8) Uani 1 1 d . .
C2_4 C -0.0366(5) 0.52036(19) 0.4455(4) 0.0377(12) Uani 1 1 d . .
H2A_4 H -0.013655 0.477420 0.425391 0.056 Uiso 1 1 calc R U
H2AB_4 H -0.134900 0.525717 0.442206 0.056 Uiso 1 1 calc R U
H2AC_4 H -0.003702 0.529568 0.524116 0.056 Uiso 1 1 calc R U
C3_4 C 0.1822(4) 0.55422(19) 0.3649(4) 0.0288(10) Uani 1 1 d . .
H3A_4 H 0.202775 0.511276 0.343103 0.043 Uiso 1 1 calc R U
H3AB_4 H 0.215038 0.562111 0.444023 0.043 Uiso 1 1 calc R U
H3AC_4 H 0.226705 0.582717 0.310946 0.043 Uiso 1 1 calc R U
C4_4 C -0.0196(5) 0.5486(2) 0.2371(4) 0.0383(12) Uani 1 1 d . .
H4A_4 H -0.001076 0.504747 0.220798 0.057 Uiso 1 1 calc R U
H4AB_4 H 0.027748 0.574627 0.180674 0.057 Uiso 1 1 calc R U
H4AC_4 H -0.117092 0.556204 0.231150 0.057 Uiso 1 1 calc R U

loop_
_atom_site_aniso_label
_atom_site_aniso_U_11
_atom_site_aniso_U_22
_atom_site_aniso_U_33
_atom_site_aniso_U_23
_atom_site_aniso_U_13
_atom_site_aniso_U_12
Cl1 0.0331(5) 0.0115(4) 0.0166(5) 0.0023(4) -0.0024(4) 0.0009(4)
Al1 0.0192(5) 0.0124(5) 0.0141(6) -0.0022(4) 0.0015(4) 0.0013(4)
Cl2 0.0212(4) 0.0272(5) 0.0344(6) -0.0014(5) 0.0104(4) 0.0005(4)
Al2 0.0196(5) 0.0123(5) 0.0133(6) -0.0007(4) 0.0013(4) 0.0018(4)
Cl3 0.0281(5) 0.0156(4) 0.0230(5) 0.0059(4) 0.0078(4) -0.0023(4)
Al3 0.0147(5) 0.0168(5) 0.0148(6) -0.0022(4) -0.0015(4) -0.0008(4)
Al4 0.0139(5) 0.0133(5) 0.0153(6) 0.0000(4) 0.0000(4) -0.0002(4)
Cl4 0.0118(4) 0.0289(5) 0.0359(6) 0.0008(4) 0.0009(4) 0.0025(4)
C1_1 0.0173(17) 0.0086(16) 0.0156(19) -0.0027(14) 0.0031(15) 0.0025(13)
C2_1 0.0178(18) 0.0106(17) 0.0166(19) -0.0017(14) 0.0016(15) -0.0013(14)
C3_1 0.0233(18) 0.0104(16) 0.0098(18) -0.0029(13) 0.0016(15) -0.0002(14)
C4_1 0.0216(18) 0.0110(17) 0.0127(18) -0.0034(14) 0.0047(15) -0.0005(14)
C5_1 0.0158(17) 0.0139(18) 0.0166(19) -0.0030(15) 0.0024(15) 0.0021(14)
C6_1 0.0178(16) 0.0128(17) 0.0162(19) 0.0022(15) 0.0020(15) -0.0001(14)
C7_1 0.031(2) 0.032(2) 0.034(3) 0.021(2) 0.009(2) 0.0017(18)
C8_1 0.034(2) 0.0180(19) 0.023(2) 0.0047(18) -0.0085(18) -0.0024(17)
C9_1 0.043(2) 0.0104(18) 0.021(2) 0.0020(16) 0.0027(18) 0.0001(17)
C10_1 0.0245(19) 0.0141(18) 0.019(2) 0.0021(15) -0.0036(16) 0.0013(15)
C11_1 0.025(2) 0.027(2) 0.032(3) 0.0056(19) -0.0105(19) -0.0001(18)
C12_1 0.030(2) 0.019(2) 0.028(2) -0.0005(18) -0.0026(18) 0.0047(17)
C13_1 0.039(2) 0.030(2) 0.017(2) 0.0018(18) -0.0068(19) 0.0069(19)
C14_1 0.026(2) 0.0125(18) 0.019(2) -0.0006(15) 0.0089(17) -0.0028(15)
C15_1 0.031(2) 0.0126(19) 0.031(2) -0.0013(17) 0.0091(19) -0.0020(16)
C16_1 0.036(2) 0.019(2) 0.024(2) -0.0020(17) 0.0135(18) -0.0062(17)
C17_1 0.024(2) 0.025(2) 0.032(3) -0.0002(19) 0.0042(19) -0.0103(17)
C1_2 0.028(2) 0.0150(19) 0.018(2) -0.0016(16) -0.0021(17) 0.0036(16)
C2_2 0.026(2) 0.030(2) 0.032(3) -0.0017(19) -0.0067(19) 0.0045(18)
C3_2 0.045(2) 0.024(2) 0.016(2) 0.0043(16) -0.0018(19) 0.0095(18)
C4_2 0.043(3) 0.027(2) 0.024(2) -0.0095(18) -0.012(2) 0.0120(19)
C1_3 0.0119(16) 0.0130(17) 0.0164(19) -0.0013(14) -0.0024(14) -0.0012(13)
C2_3 0.0103(15) 0.0144(17) 0.0118(18) 0.0000(14) -0.0033(14) -0.0013(13)
C3_3 0.0136(16) 0.0133(17) 0.0145(19) -0.0009(14) -0.0015(14) 0.0009(13)
C4_3 0.0149(16) 0.0156(18) 0.0112(18) 0.0003(14) -0.0013(14) -0.0005(14)
C5_3 0.0142(16) 0.0155(18) 0.0125(18) -0.0029(14) -0.0040(14) -0.0010(14)
C6_3 0.0131(16) 0.0137(17) 0.0157(19) 0.0004(15) 0.0012(14) 0.0003(14)
C7_3 0.023(2) 0.033(2) 0.023(2) 0.0103(18) 0.0114(17) 0.0090(17)
C8_3 0.0131(17) 0.038(2) 0.035(3) -0.014(2) -0.0007(17) -0.0062(17)
C9_3 0.0174(18) 0.0193(19) 0.030(2) -0.0001(17) 0.0081(17) 0.0010(15)
C10_3 0.0170(18) 0.0186(18) 0.022(2) 0.0033(16) 0.0042(16) -0.0001(15)
C11_3 0.025(2) 0.021(2) 0.045(3) 0.0132(19) 0.012(2) 0.0004(17)
C12_3 0.027(2) 0.032(2) 0.019(2) 0.0062(18) 0.0051(17) -0.0007(18)
C13_3 0.022(2) 0.026(2) 0.031(3) -0.0001(18) 0.0022(18) -0.0076(17)
C14_3 0.0140(17) 0.0160(18) 0.0173(19) -0.0036(15) 0.0017(15) 0.0007(14)
C15_3 0.027(2) 0.025(2) 0.021(2) -0.0055(17) 0.0025(18) 0.0045(17)
C16_3 0.0142(17) 0.020(2) 0.032(2) 0.0014(17) -0.0024(17) 0.0023(15)
C17_3 0.0204(19) 0.0172(19) 0.025(2) 0.0001(17) 0.0011(17) 0.0022(15)
C1_4 0.0181(17) 0.0174(18) 0.0150(19) 0.0003(15) 0.0006(15) -0.0009(15)
C2_4 0.047(3) 0.020(2) 0.046(3) 0.008(2) 0.022(2) -0.001(2)
C3_4 0.024(2) 0.022(2) 0.041(3) -0.0019(19) 0.0009(19) 0.0026(16)
C4_4 0.047(3) 0.035(3) 0.032(3) -0.017(2) -0.014(2) 0.013(2)

loop_
_atom_type_symbol
_atom_type_description
_atom_type_scat_dispersion_real
_atom_type_scat_dispersion_imag
_atom_type_scat_source
C C 0.0033 0.0016 'International Tables Vol C Tables 4.2.6.8 and 6.1.1.4'
H H 0.0000 0.0000 'International Tables Vol C Tables 4.2.6.8 and 6.1.1.4'
Al Al 0.0645 0.0514 'International Tables Vol C Tables 4.2.6.8 and 6.1.1.4'
Cl Cl 0.1484 0.1585 'International Tables Vol C Tables 4.2.6.8 and 6.1.1.4'

loop_
_exptl_crystal_face_index_h
_exptl_crystal_face_index_k
_exptl_crystal_face_index_l
_exptl_crystal_face_perp_dist
-1.00 -1.00 2.00 0.0830
1.00 1.00 -2.00 0.0980
-2.00 0.00 1.00 0.1040
2.00 0.00 -1.00 0.0880
1.00 -2.00 2.00 0.0770
1.00 1.00 -1.00 0.1040
0.00 -1.00 1.00 0.0760
2.00 1.00 -1.00 0.0970
-2.00 -2.00 1.00 0.0980
2.00 2.00 -1.00 0.1030
-1.00 -2.00 1.00 0.1010
2.00 1.00 0.00 0.1040
0.00 -2.00 1.00 0.0810
-1.00 -1.00 0.00 0.1350
-1.00 -2.00 0.00 0.1400
-1.00 2.00 -1.00 0.1120
1.00 -2.00 1.00 0.0810
-1.00 -2.00 -1.00 0.1580
1.00 2.00 1.00 0.1530
1.00 -2.00 0.00 0.0770
-1.00 2.00 0.00 0.1150
1.00 -1.00 -2.00 0.0820
-1.00 1.00 2.00 0.0830
0.00 1.00 0.00 0.1010
0.00 -1.00 0.00 0.1160

loop_
_geom_angle_atom_site_label_1
_geom_angle_atom_site_label_2
_geom_angle_atom_site_label_3
_geom_angle
C2_1 Al1 C5_1 62.67(13)
C2_1 Al1 C4_1 63.89(13)
C5_1 Al1 C4_1 38.15(13)
C2_1 Al1 C1_1 37.89(13)
C5_1 Al1 C1_1 37.75(13)
C4_1 Al1 C1_1 64.40(13)
C2_1 Al1 C3_1 38.30(13)
C5_1 Al1 C3_1 63.68(14)
C4_1 Al1 C3_1 38.61(13)
C1_1 Al1 C3_1 64.45(13)
C2_1 Al1 Al2 150.62(11)
C5_1 Al1 Al2 146.40(11)
C4_1 Al1 Al2 137.68(10)
C1_1 Al1 Al2 154.23(11)
C3_1 Al1 Al2 139.89(10)
C1_2 Al2 Cl2 115.32(13)
C1_2 Al2 Cl1 113.79(12)
Cl2 Al2 Cl1 110.35(6)
C1_2 Al2 Al1 106.81(12)
Cl2 Al2 Al1 105.81(5)
Cl1 Al2 Al1 103.69(6)
C1_3 Al3 C3_3 62.71(13)
C1_3 Al3 C5_3 38.57(13)
C3_3 Al3 C5_3 63.86(13)
C1_3 Al3 C2_3 37.89(13)
C3_3 Al3 C2_3 37.83(13)
C5_3 Al3 C2_3 64.76(13)
C1_3 Al3 C4_3 63.96(13)
C3_3 Al3 C4_3 37.97(13)
C5_3 Al3 C4_3 38.76(13)
C2_3 Al3 C4_3 64.38(13)
C1_3 Al3 Al4 148.28(11)
C3_3 Al3 Al4 141.18(10)
C5_3 Al3 Al4 152.25(10)
C2_3 Al3 Al4 140.46(11)
C4_3 Al3 Al4 147.13(10)
C1_4 Al4 Cl4 112.56(12)
C1_4 Al4 Cl3 115.88(12)
Cl4 Al4 Cl3 109.07(6)
C1_4 Al4 Al3 107.52(12)
Cl4 Al4 Al3 105.80(6)
Cl3 Al4 Al3 105.25(5)
C5_1 C1_1 C2_1 105.7(3)
C5_1 C1_1 C6_1 127.0(3)
C2_1 C1_1 C6_1 127.1(3)
C5_1 C1_1 Al1 70.14(19)
C2_1 C1_1 Al1 69.97(19)
C6_1 C1_1 Al1 127.7(3)
C1_1 C2_1 C3_1 110.6(3)
C1_1 C2_1 Al1 72.1(2)
C3_1 C2_1 Al1 72.0(2)
C1_1 C2_1 H2_1 124.7
C3_1 C2_1 H2_1 124.7
Al1 C2_1 H2_1 124.7
C2_1 C3_1 C4_1 106.2(3)
C2_1 C3_1 C10_1 120.3(3)
C4_1 C3_1 C10_1 133.5(3)
C2_1 C3_1 Al1 69.7(2)
C4_1 C3_1 Al1 70.4(2)
C10_1 C3_1 Al1 124.1(2)
C5_1 C4_1 C3_1 106.6(3)
C5_1 C4_1 C14_1 119.4(3)
C3_1 C4_1 C14_1 133.9(3)
C5_1 C4_1 Al1 70.3(2)
C3_1 C4_1 Al1 71.0(2)
C14_1 C4_1 Al1 126.2(2)
C1_1 C5_1 C4_1 110.9(3)
C1_1 C5_1 Al1 72.1(2)
C4_1 C5_1 Al1 71.6(2)
C1_1 C5_1 H5_1 124.6
C4_1 C5_1 H5_1 124.6
Al1 C5_1 H5_1 124.6
C7_1 C6_1 C1_1 111.1(3)
C7_1 C6_1 C9_1 109.6(3)
C1_1 C6_1 C9_1 107.3(3)
C7_1 C6_1 C8_1 109.8(3)
C1_1 C6_1 C8_1 110.8(3)
C9_1 C6_1 C8_1 108.2(3)
C6_1 C7_1 H7A_1 109.5
C6_1 C7_1 H7AB_1 109.5
H7A_1 C7_1 H7AB_1 109.5
C6_1 C7_1 H7AC_1 109.5
H7A_1 C7_1 H7AC_1 109.5
H7AB_1 C7_1 H7AC_1 109.5
C6_1 C8_1 H8A_1 109.5
C6_1 C8_1 H8AB_1 109.5
H8A_1 C8_1 H8AB_1 109.5
C6_1 C8_1 H8AC_1 109.5
H8A_1 C8_1 H8AC_1 109.5
H8AB_1 C8_1 H8AC_1 109.5
C6_1 C9_1 H9A_1 109.5
C6_1 C9_1 H9AB_1 109.5
H9A_1 C9_1 H9AB_1 109.5
C6_1 C9_1 H9AC_1 109.5
H9A_1 C9_1 H9AC_1 109.5
H9AB_1 C9_1 H9AC_1 109.5
C13_1 C10_1 C12_1 111.6(3)
C13_1 C10_1 C11_1 106.4(3)
C12_1 C10_1 C11_1 105.8(3)
C13_1 C10_1 C3_1 110.7(3)
C12_1 C10_1 C3_1 112.3(3)
C11_1 C10_1 C3_1 109.8(3)
C10_1 C11_1 H11A_1 109.5
C10_1 C11_1 H11B_1 109.5
H11A_1 C11_1 H11B_1 109.5
C10_1 C11_1 H11C_1 109.5
H11A_1 C11_1 H11C_1 109.5
H11B_1 C11_1 H11C_1 109.5
C10_1 C12_1 H12A_1 109.5
C10_1 C12_1 H12B_1 109.5
H12A_1 C12_1 H12B_1 109.5
C10_1 C12_1 H12C_1 109.5
H12A_1 C12_1 H12C_1 109.5
H12B_1 C12_1 H12C_1 109.5
C10_1 C13_1 H13A_1 109.5
C10_1 C13_1 H13B_1 109.5
H13A_1 C13_1 H13B_1 109.5
C10_1 C13_1 H13C_1 109.5
H13A_1 C13_1 H13C_1 109.5
H13B_1 C13_1 H13C_1 109.5
C15_1 C14_1 C16_1 110.7(3)
C15_1 C14_1 C17_1 106.0(3)
C16_1 C14_1 C17_1 107.3(3)
C15_1 C14_1 C4_1 114.5(3)
C16_1 C14_1 C4_1 107.9(3)
C17_1 C14_1 C4_1 110.3(3)
C14_1 C15_1 H15A_1 109.5
C14_1 C15_1 H15B_1 109.5
H15A_1 C15_1 H15B_1 109.5
C14_1 C15_1 H15C_1 109.5
H15A_1 C15_1 H15C_1 109.5
H15B_1 C15_1 H15C_1 109.5
C14_1 C16_1 H16A_1 109.5
C14_1 C16_1 H16B_1 109.5
H16A_1 C16_1 H16B_1 109.5
C14_1 C16_1 H16C_1 109.5
H16A_1 C16_1 H16C_1 109.5
H16B_1 C16_1 H16C_1 109.5
C14_1 C17_1 H17A_1 109.5
C14_1 C17_1 H17B_1 109.5
H17A_1 C17_1 H17B_1 109.5
C14_1 C17_1 H17C_1 109.5
H17A_1 C17_1 H17C_1 109.5
H17B_1 C17_1 H17C_1 109.5
C3_2 C1_2 C4_2 108.5(3)
C3_2 C1_2 C2_2 109.1(3)
C4_2 C1_2 C2_2 109.3(3)
C3_2 C1_2 Al2 109.1(3)
C4_2 C1_2 Al2 111.2(3)
C2_2 C1_2 Al2 109.6(3)
C1_2 C2_2 H2A_2 109.5
C1_2 C2_2 H2AB_2 109.5
H2A_2 C2_2 H2AB_2 109.5
C1_2 C2_2 H2AC_2 109.5
H2A_2 C2_2 H2AC_2 109.5
H2AB_2 C2_2 H2AC_2 109.5
C1_2 C3_2 H3A_2 109.5
C1_2 C3_2 H3AB_2 109.5
H3A_2 C3_2 H3AB_2 109.5
C1_2 C3_2 H3AC_2 109.5
H3A_2 C3_2 H3AC_2 109.5
H3AB_2 C3_2 H3AC_2 109.5
C1_2 C4_2 H4A_2 109.5
C1_2 C4_2 H4AB_2 109.5
H4A_2 C4_2 H4AB_2 109.5
C1_2 C4_2 H4AC_2 109.5
H4A_2 C4_2 H4AC_2 109.5
H4AB_2 C4_2 H4AC_2 109.5
C2_3 C1_3 C5_3 111.0(3)
C2_3 C1_3 Al3 72.55(19)
C5_3 C1_3 Al3 71.94(19)
C2_3 C1_3 H1_3 124.5
C5_3 C1_3 H1_3 124.5
Al3 C1_3 H1_3 124.5
C1_3 C2_3 C3_3 105.6(3)
C1_3 C2_3 C6_3 126.0(3)
C3_3 C2_3 C6_3 128.4(3)
C1_3 C2_3 Al3 69.56(18)
C3_3 C2_3 Al3 70.45(19)
C6_3 C2_3 Al3 124.7(2)
C2_3 C3_3 C4_3 110.9(3)
C2_3 C3_3 Al3 71.7(2)
C4_3 C3_3 Al3 71.8(2)
C2_3 C3_3 H3_3 124.5
C4_3 C3_3 H3_3 124.5
Al3 C3_3 H3_3 124.5
C3_3 C4_3 C5_3 106.6(3)
C3_3 C4_3 C10_3 120.9(3)
C5_3 C4_3 C10_3 132.5(3)
C3_3 C4_3 Al3 70.3(2)
C5_3 C4_3 Al3 70.3(2)
C10_3 C4_3 Al3 124.3(2)
C1_3 C5_3 C4_3 105.8(3)
C1_3 C5_3 C14_3 119.6(3)
C4_3 C5_3 C14_3 134.4(3)
C1_3 C5_3 Al3 69.5(2)
C4_3 C5_3 Al3 71.0(2)
C14_3 C5_3 Al3 127.3(2)
C9_3 C6_3 C2_3 110.9(3)
C9_3 C6_3 C7_3 109.7(3)
C2_3 C6_3 C7_3 109.8(3)
C9_3 C6_3 C8_3 109.2(3)
C2_3 C6_3 C8_3 107.7(3)
C7_3 C6_3 C8_3 109.4(3)
C6_3 C7_3 H7A_3 109.5
C6_3 C7_3 H7AB_3 109.5
H7A_3 C7_3 H7AB_3 109.5
C6_3 C7_3 H7AC_3 109.5
H7A_3 C7_3 H7AC_3 109.5
H7AB_3 C7_3 H7AC_3 109.5
C6_3 C8_3 H8A_3 109.5
C6_3 C8_3 H8AB_3 109.5
H8A_3 C8_3 H8AB_3 109.5
C6_3 C8_3 H8AC_3 109.5
H8A_3 C8_3 H8AC_3 109.5
H8AB_3 C8_3 H8AC_3 109.5
C6_3 C9_3 H9A_3 109.5
C6_3 C9_3 H9AB_3 109.5
H9A_3 C9_3 H9AB_3 109.5
C6_3 C9_3 H9AC_3 109.5
H9A_3 C9_3 H9AC_3 109.5
H9AB_3 C9_3 H9AC_3 109.5
C12_3 C10_3 C13_3 111.1(3)
C12_3 C10_3 C11_3 106.3(3)
C13_3 C10_3 C11_3 106.5(3)
C12_3 C10_3 C4_3 111.3(3)
C13_3 C10_3 C4_3 111.7(3)
C11_3 C10_3 C4_3 109.7(3)
C10_3 C11_3 H11A_3 109.5
C10_3 C11_3 H11B_3 109.5
H11A_3 C11_3 H11B_3 109.5
C10_3 C11_3 H11C_3 109.5
H11A_3 C11_3 H11C_3 109.5
H11B_3 C11_3 H11C_3 109.5
C10_3 C12_3 H12A_3 109.5
C10_3 C12_3 H12B_3 109.5
H12A_3 C12_3 H12B_3 109.5
C10_3 C12_3 H12C_3 109.5
H12A_3 C12_3 H12C_3 109.5
H12B_3 C12_3 H12C_3 109.5
C10_3 C13_3 H13A_3 109.5
C10_3 C13_3 H13B_3 109.5
H13A_3 C13_3 H13B_3 109.5
C10_3 C13_3 H13C_3 109.5
H13A_3 C13_3 H13C_3 109.5
H13B_3 C13_3 H13C_3 109.5
C16_3 C14_3 C15_3 111.2(3)
C16_3 C14_3 C5_3 114.1(3)
C15_3 C14_3 C5_3 108.3(3)
C16_3 C14_3 C17_3 105.3(3)
C15_3 C14_3 C17_3 107.6(3)
C5_3 C14_3 C17_3 110.1(3)
C14_3 C15_3 H15A_3 109.5
C14_3 C15_3 H15B_3 109.5
H15A_3 C15_3 H15B_3 109.5
C14_3 C15_3 H15C_3 109.5
H15A_3 C15_3 H15C_3 109.5
H15B_3 C15_3 H15C_3 109.5
C14_3 C16_3 H16A_3 109.5
C14_3 C16_3 H16B_3 109.5
H16A_3 C16_3 H16B_3 109.5
C14_3 C16_3 H16C_3 109.5
H16A_3 C16_3 H16C_3 109.5
H16B_3 C16_3 H16C_3 109.5
C14_3 C17_3 H17A_3 109.5
C14_3 C17_3 H17B_3 109.5
H17A_3 C17_3 H17B_3 109.5
C14_3 C17_3 H17C_3 109.5
H17A_3 C17_3 H17C_3 109.5
H17B_3 C17_3 H17C_3 109.5
C2_4 C1_4 C3_4 108.3(3)
C2_4 C1_4 C4_4 109.0(4)
C3_4 C1_4 C4_4 108.3(3)
C2_4 C1_4 Al4 110.0(3)
C3_4 C1_4 Al4 112.6(3)
C4_4 C1_4 Al4 108.6(3)
C1_4 C2_4 H2A_4 109.5
C1_4 C2_4 H2AB_4 109.5
H2A_4 C2_4 H2AB_4 109.5
C1_4 C2_4 H2AC_4 109.5
H2A_4 C2_4 H2AC_4 109.5
H2AB_4 C2_4 H2AC_4 109.5
C1_4 C3_4 H3A_4 109.5
C1_4 C3_4 H3AB_4 109.5
H3A_4 C3_4 H3AB_4 109.5
C1_4 C3_4 H3AC_4 109.5
H3A_4 C3_4 H3AC_4 109.5
H3AB_4 C3_4 H3AC_4 109.5
C1_4 C4_4 H4A_4 109.5
C1_4 C4_4 H4AB_4 109.5
H4A_4 C4_4 H4AB_4 109.5
C1_4 C4_4 H4AC_4 109.5
H4A_4 C4_4 H4AC_4 109.5
H4AB_4 C4_4 H4AC_4 109.5

loop_
_geom_bond_atom_site_label_1
_geom_bond_atom_site_label_2
_geom_bond_distance
Cl1 Al2 2.1699(14)
Al1 C2_1 2.174(4)
Al1 C5_1 2.176(4)
Al1 C4_1 2.194(4)
Al1 C1_1 2.202(3)
Al1 C3_1 2.203(4)
Al1 Al2 2.6206(15)
Cl2 Al2 2.1480(14)
Al2 C1_2 1.973(4)
Cl3 Al4 2.1719(14)
Al3 C1_3 2.162(3)
Al3 C3_3 2.184(4)
Al3 C5_3 2.194(4)
Al3 C2_3 2.201(3)
Al3 C4_3 2.204(4)
Al3 Al4 2.6189(15)
Al4 C1_4 1.975(4)
Al4 Cl4 2.1562(13)
C1_1 C5_1 1.417(5)
C1_1 C2_1 1.421(5)
C1_1 C6_1 1.522(5)
C2_1 C3_1 1.436(5)
C2_1 H2_1 1.0000
C3_1 C4_1 1.453(5)
C3_1 C10_1 1.550(5)
C4_1 C5_1 1.428(5)
C4_1 C14_1 1.548(5)
C5_1 H5_1 1.0000
C6_1 C7_1 1.520(5)
C6_1 C9_1 1.535(5)
C6_1 C8_1 1.539(5)
C7_1 H7A_1 0.9800
C7_1 H7AB_1 0.9800
C7_1 H7AC_1 0.9800
C8_1 H8A_1 0.9800
C8_1 H8AB_1 0.9800
C8_1 H8AC_1 0.9800
C9_1 H9A_1 0.9800
C9_1 H9AB_1 0.9800
C9_1 H9AC_1 0.9800
C10_1 C13_1 1.531(6)
C10_1 C12_1 1.540(5)
C10_1 C11_1 1.548(5)
C11_1 H11A_1 0.9800
C11_1 H11B_1 0.9800
C11_1 H11C_1 0.9800
C12_1 H12A_1 0.9800
C12_1 H12B_1 0.9800
C12_1 H12C_1 0.9800
C13_1 H13A_1 0.9800
C13_1 H13B_1 0.9800
C13_1 H13C_1 0.9800
C14_1 C15_1 1.528(5)
C14_1 C16_1 1.538(5)
C14_1 C17_1 1.544(6)
C15_1 H15A_1 0.9800
C15_1 H15B_1 0.9800
C15_1 H15C_1 0.9800
C16_1 H16A_1 0.9800
C16_1 H16B_1 0.9800
C16_1 H16C_1 0.9800
C17_1 H17A_1 0.9800
C17_1 H17B_1 0.9800
C17_1 H17C_1 0.9800
C1_2 C3_2 1.533(5)
C1_2 C4_2 1.537(5)
C1_2 C2_2 1.539(6)
C2_2 H2A_2 0.9800
C2_2 H2AB_2 0.9800
C2_2 H2AC_2 0.9800
C3_2 H3A_2 0.9800
C3_2 H3AB_2 0.9800
C3_2 H3AC_2 0.9800
C4_2 H4A_2 0.9800
C4_2 H4AB_2 0.9800
C4_2 H4AC_2 0.9800
C1_3 C2_3 1.417(5)
C1_3 C5_3 1.439(5)
C1_3 H1_3 1.0000
C2_3 C3_3 1.422(5)
C2_3 C6_3 1.525(5)
C3_3 C4_3 1.428(5)
C3_3 H3_3 1.0000
C4_3 C5_3 1.460(5)
C4_3 C10_3 1.546(5)
C5_3 C14_3 1.542(5)
C6_3 C9_3 1.524(5)
C6_3 C7_3 1.527(5)
C6_3 C8_3 1.531(5)
C7_3 H7A_3 0.9800
C7_3 H7AB_3 0.9800
C7_3 H7AC_3 0.9800
C8_3 H8A_3 0.9800
C8_3 H8AB_3 0.9800
C8_3 H8AC_3 0.9800
C9_3 H9A_3 0.9800
C9_3 H9AB_3 0.9800
C9_3 H9AC_3 0.9800
C10_3 C12_3 1.527(6)
C10_3 C13_3 1.543(5)
C10_3 C11_3 1.545(5)
C11_3 H11A_3 0.9800
C11_3 H11B_3 0.9800
C11_3 H11C_3 0.9800
C12_3 H12A_3 0.9800
C12_3 H12B_3 0.9800
C12_3 H12C_3 0.9800
C13_3 H13A_3 0.9800
C13_3 H13B_3 0.9800
C13_3 H13C_3 0.9800
C14_3 C16_3 1.532(5)
C14_3 C15_3 1.535(5)
C14_3 C17_3 1.543(5)
C15_3 H15A_3 0.9800
C15_3 H15B_3 0.9800
C15_3 H15C_3 0.9800
C16_3 H16A_3 0.9800
C16_3 H16B_3 0.9800
C16_3 H16C_3 0.9800
C17_3 H17A_3 0.9800
C17_3 H17B_3 0.9800
C17_3 H17C_3 0.9800
C1_4 C2_4 1.523(5)
C1_4 C3_4 1.526(5)
C1_4 C4_4 1.526(5)
C2_4 H2A_4 0.9800
C2_4 H2AB_4 0.9800
C2_4 H2AC_4 0.9800
C3_4 H3A_4 0.9800
C3_4 H3AB_4 0.9800
C3_4 H3AC_4 0.9800
C4_4 H4A_4 0.9800
C4_4 H4AB_4 0.9800
C4_4 H4AC_4 0.9800

loop_
_geom_torsion_atom_site_label_1
_geom_torsion_atom_site_label_2
_geom_torsion_atom_site_label_3
_geom_torsion_atom_site_label_4
_geom_torsion
C5_1 C1_1 C2_1 C3_1 0.6(4)
C6_1 C1_1 C2_1 C3_1 -175.2(3)
Al1 C1_1 C2_1 C3_1 62.0(2)
C5_1 C1_1 C2_1 Al1 -61.4(2)
C6_1 C1_1 C2_1 Al1 122.7(4)
C1_1 C2_1 C3_1 C4_1 -0.9(4)
Al1 C2_1 C3_1 C4_1 61.3(2)
C1_1 C2_1 C3_1 C10_1 179.4(3)
Al1 C2_1 C3_1 C10_1 -118.5(3)
C1_1 C2_1 C3_1 Al1 -62.2(2)
C2_1 C3_1 C4_1 C5_1 0.8(4)
C10_1 C3_1 C4_1 C5_1 -179.5(4)
Al1 C3_1 C4_1 C5_1 61.6(2)
C2_1 C3_1 C4_1 C14_1 176.7(4)
C10_1 C3_1 C4_1 C14_1 -3.6(7)
Al1 C3_1 C4_1 C14_1 -122.4(4)
C2_1 C3_1 C4_1 Al1 -60.9(2)
C10_1 C3_1 C4_1 Al1 118.8(4)
C2_1 C1_1 C5_1 C4_1 -0.1(4)
C6_1 C1_1 C5_1 C4_1 175.7(3)
Al1 C1_1 C5_1 C4_1 -61.4(3)
C2_1 C1_1 C5_1 Al1 61.3(2)
C6_1 C1_1 C5_1 Al1 -122.8(4)
C3_1 C4_1 C5_1 C1_1 -0.4(4)
C14_1 C4_1 C5_1 C1_1 -177.0(3)
Al1 C4_1 C5_1 C1_1 61.8(3)
C3_1 C4_1 C5_1 Al1 -62.2(2)
C14_1 C4_1 C5_1 Al1 121.2(3)
C5_1 C1_1 C6_1 C7_1 157.2(4)
C2_1 C1_1 C6_1 C7_1 -27.8(5)
Al1 C1_1 C6_1 C7_1 64.6(4)
C5_1 C1_1 C6_1 C9_1 -83.0(4)
C2_1 C1_1 C6_1 C9_1 92.0(4)
Al1 C1_1 C6_1 C9_1 -175.6(3)
C5_1 C1_1 C6_1 C8_1 34.9(5)
C2_1 C1_1 C6_1 C8_1 -150.1(4)
Al1 C1_1 C6_1 C8_1 -57.7(4)
C2_1 C3_1 C10_1 C13_1 -126.1(4)
C4_1 C3_1 C10_1 C13_1 54.3(5)
Al1 C3_1 C10_1 C13_1 149.0(3)
C2_1 C3_1 C10_1 C12_1 108.5(4)
C4_1 C3_1 C10_1 C12_1 -71.2(5)
Al1 C3_1 C10_1 C12_1 23.6(4)
C2_1 C3_1 C10_1 C11_1 -8.9(5)
C4_1 C3_1 C10_1 C11_1 171.4(4)
Al1 C3_1 C10_1 C11_1 -93.8(4)
C5_1 C4_1 C14_1 C15_1 -144.8(4)
C3_1 C4_1 C14_1 C15_1 39.7(6)
Al1 C4_1 C14_1 C15_1 -58.7(4)
C5_1 C4_1 C14_1 C16_1 91.5(4)
C3_1 C4_1 C14_1 C16_1 -84.0(5)
Al1 C4_1 C14_1 C16_1 177.6(3)
C5_1 C4_1 C14_1 C17_1 -25.4(5)
C3_1 C4_1 C14_1 C17_1 159.1(4)
Al1 C4_1 C14_1 C17_1 60.7(4)
C5_3 C1_3 C2_3 C3_3 0.4(4)
Al3 C1_3 C2_3 C3_3 -61.6(2)
C5_3 C1_3 C2_3 C6_3 -179.2(3)
Al3 C1_3 C2_3 C6_3 118.7(3)
C5_3 C1_3 C2_3 Al3 62.0(2)
C1_3 C2_3 C3_3 C4_3 -0.4(4)
C6_3 C2_3 C3_3 C4_3 179.3(3)
Al3 C2_3 C3_3 C4_3 -61.4(3)
C1_3 C2_3 C3_3 Al3 61.0(2)
C6_3 C2_3 C3_3 Al3 -119.3(4)
C2_3 C3_3 C4_3 C5_3 0.2(4)
Al3 C3_3 C4_3 C5_3 -61.2(2)
C2_3 C3_3 C4_3 C10_3 -179.7(3)
Al3 C3_3 C4_3 C10_3 118.9(3)
C2_3 C3_3 C4_3 Al3 61.4(3)
C2_3 C1_3 C5_3 C4_3 -0.3(4)
Al3 C1_3 C5_3 C4_3 62.1(2)
C2_3 C1_3 C5_3 C14_3 175.4(3)
Al3 C1_3 C5_3 C14_3 -122.2(3)
C2_3 C1_3 C5_3 Al3 -62.4(3)
C3_3 C4_3 C5_3 C1_3 0.1(4)
C10_3 C4_3 C5_3 C1_3 180.0(4)
Al3 C4_3 C5_3 C1_3 -61.1(2)
C3_3 C4_3 C5_3 C14_3 -174.7(4)
C10_3 C4_3 C5_3 C14_3 5.2(7)
Al3 C4_3 C5_3 C14_3 124.1(4)
C3_3 C4_3 C5_3 Al3 61.2(2)
C10_3 C4_3 C5_3 Al3 -118.9(4)
C1_3 C2_3 C6_3 C9_3 -172.4(3)
C3_3 C2_3 C6_3 C9_3 8.0(5)
Al3 C2_3 C6_3 C9_3 -83.7(4)
C1_3 C2_3 C6_3 C7_3 -51.0(5)
C3_3 C2_3 C6_3 C7_3 129.4(4)
Al3 C2_3 C6_3 C7_3 37.7(4)
C1_3 C2_3 C6_3 C8_3 68.1(4)
C3_3 C2_3 C6_3 C8_3 -111.5(4)
Al3 C2_3 C6_3 C8_3 156.8(3)
C3_3 C4_3 C10_3 C12_3 128.3(4)
C5_3 C4_3 C10_3 C12_3 -51.6(5)
Al3 C4_3 C10_3 C12_3 -145.6(3)
C3_3 C4_3 C10_3 C13_3 -107.0(4)
C5_3 C4_3 C10_3 C13_3 73.1(5)
Al3 C4_3 C10_3 C13_3 -20.9(4)
C3_3 C4_3 C10_3 C11_3 10.9(5)
C5_3 C4_3 C10_3 C11_3 -169.0(4)
Al3 C4_3 C10_3 C11_3 97.0(4)
C1_3 C5_3 C14_3 C16_3 141.2(3)
C4_3 C5_3 C14_3 C16_3 -44.5(5)
Al3 C5_3 C14_3 C16_3 55.5(4)
C1_3 C5_3 C14_3 C15_3 -94.3(4)
C4_3 C5_3 C14_3 C15_3 79.9(5)
Al3 C5_3 C14_3 C15_3 179.9(3)
C1_3 C5_3 C14_3 C17_3 23.1(4)
C4_3 C5_3 C14_3 C17_3 -162.7(4)
Al3 C5_3 C14_3 C17_3 -62.7(4)
